data_4085743
loop_
_publ_author_name
'Li, Minliang'
'Song, Haibin'
'Wang, Baiquan'

_publ_section_title
;
 Synthesis, Structures, and Norbornene Polymerization Behavior of
 N-Heterocyclic Carbene-Sulfonate-Ligated Palladacycles
;
_journal_issue 10
_journal_name_full Organometallics
_journal_page_first 1969
_journal_paper_doi 10.1021/acs.organomet.5b00214
_journal_volume 34
_journal_year 2015
_chemical_formula_moiety 'C31 H31 Cl2 N3 O3 Pd S'
_chemical_formula_sum 'C31 H31 Cl2 N3 O3 Pd S'
_chemical_formula_weight 702.95
_chemical_name_systematic
; 
 ? 
;
_space_group_crystal_system monoclinic
_space_group_IT_number 14
_space_group_name_Hall '-P 2yn'
_space_group_name_H-M_alt 'P 1 21/n 1'
_symmetry_space_group_name_Hall '-P 2yn'
_symmetry_space_group_name_H-M 'P 1 21/n 1'
_atom_sites_solution_hydrogens geom
_atom_sites_solution_primary direct
_atom_sites_solution_secondary difmap
_audit_creation_method SHELXL-2013
_cell_angle_alpha 90
_cell_angle_beta 98.494(5)
_cell_angle_gamma 90
_cell_formula_units_Z 4
_cell_length_a 14.9780(14)
_cell_length_b 11.1650(12)
_cell_length_c 17.977(2)
_cell_measurement_reflns_used 16002
_cell_measurement_temperature 113(2)
_cell_measurement_theta_max 36.30
_cell_measurement_theta_min 1.40
_cell_volume 2973.3(5)
_computing_cell_refinement 'CrystalClear-SM Expert 2.0 r4'
_computing_data_collection 'CrystalClear-SM Expert 2.0 r4 (Rigaku, 2009)'
_computing_data_reduction 'CrystalClear-SM Expert 2.0 r4'
_computing_molecular_graphics 'CrystalStructure 4.0'
_computing_publication_material 'CrystalStructure 4.0 (Rigaku, 2009)'
_computing_structure_refinement 'SHELXL-2013 (Sheldrick, 2013)'
_computing_structure_solution 'SHELXS97 (Sheldrick, 1997)'
_diffrn_ambient_temperature 113(2)
_diffrn_detector_area_resol_mean 14.222
_diffrn_measured_fraction_theta_full 1.000
_diffrn_measured_fraction_theta_max 0.994
_diffrn_measurement_device_type 'Rigaku Saturn724 CCD'
_diffrn_measurement_method \w
_diffrn_radiation_type MoK\a
_diffrn_radiation_wavelength 0.71075
_diffrn_reflns_av_R_equivalents 0.0595
_diffrn_reflns_av_unetI/netI 0.0502
_diffrn_reflns_laue_measured_fraction_full 1.000
_diffrn_reflns_laue_measured_fraction_max 0.994
_diffrn_reflns_limit_h_max 24
_diffrn_reflns_limit_h_min -24
_diffrn_reflns_limit_k_max 17
_diffrn_reflns_limit_k_min -18
_diffrn_reflns_limit_l_max 29
_diffrn_reflns_limit_l_min -29
_diffrn_reflns_number 57380
_diffrn_reflns_point_group_measured_fraction_full 1.000
_diffrn_reflns_point_group_measured_fraction_max 0.994
_diffrn_reflns_theta_full 25.242
_diffrn_reflns_theta_max 36.275
_diffrn_reflns_theta_min 1.654
_exptl_absorpt_coefficient_mu 0.912
_exptl_absorpt_correction_T_max 0.833
_exptl_absorpt_correction_T_min 0.663
_exptl_absorpt_correction_type multi-scan
_exptl_absorpt_process_details 'Jacobson, R. (1998) Private communication'
_exptl_crystal_colour colorless
_exptl_crystal_density_diffrn 1.570
_exptl_crystal_density_method 'not measured'
_exptl_crystal_description prism
_exptl_crystal_F_000 1432
_exptl_crystal_size_max 0.260
_exptl_crystal_size_mid 0.240
_exptl_crystal_size_min 0.200
_refine_diff_density_max 0.892
_refine_diff_density_min -1.455
_refine_diff_density_rms 0.109
_refine_ls_extinction_method none
_refine_ls_goodness_of_fit_ref 1.081
_refine_ls_hydrogen_treatment constr
_refine_ls_matrix_type full
_refine_ls_number_parameters 373
_refine_ls_number_reflns 14285
_refine_ls_number_restraints 0
_refine_ls_restrained_S_all 1.081
_refine_ls_R_factor_all 0.0488
_refine_ls_R_factor_gt 0.0407
_refine_ls_shift/su_max 0.001
_refine_ls_shift/su_mean 0.000
_refine_ls_structure_factor_coef Fsqd
_refine_ls_weighting_details 'w=1/[\s^2^(Fo^2^)+(0.0388P)^2^+0.4554P] where P=(Fo^2^+2Fc^2^)/3'
_refine_ls_weighting_scheme calc
_refine_ls_wR_factor_gt 0.0890
_refine_ls_wR_factor_ref 0.0936
_reflns_Friedel_coverage 0.000
_reflns_number_gt 12603
_reflns_number_total 14285
_reflns_threshold_expression 'I > 2\s(I)'
_cod_data_source_file om5b00214_si_001.cif
_cod_data_source_block 6d
_cod_depositor_comments 'Adding full bibliography for 4085742--4085745.cif.'
_cod_database_code 4085743
_shelx_space_group_comment
; 
The symmetry employed for this shelxl refinement is uniquely defined 
by the following loop, which should always be used as a source of 
symmetry information in preference to the above space-group names. 
They are only intended as comments. 
;
_shelx_estimated_absorpt_t_min 0.797
_shelx_estimated_absorpt_t_max 0.839
_shelxl_version_number 2013-3

loop_
_space_group_symop_operation_xyz
'x, y, z'
'-x+1/2, y+1/2, -z+1/2'
'-x, -y, -z'
'x-1/2, -y-1/2, z-1/2'

loop_
_atom_site_label
_atom_site_type_symbol
_atom_site_fract_x
_atom_site_fract_y
_atom_site_fract_z
_atom_site_U_iso_or_equiv
_atom_site_adp_type
_atom_site_occupancy
_atom_site_site_symmetry_order
_atom_site_calc_flag
_atom_site_refinement_flags_posn
_atom_site_refinement_flags_adp
Pd1 Pd 0.41404(2) 0.18965(2) 0.12765(2) 0.01220(3) Uani 1 1 d . .
Cl1 Cl 0.43625(4) 0.32714(5) 0.70969(3) 0.03633(11) Uani 1 1 d . .
Cl2 Cl 0.39964(4) 0.57625(5) 0.67021(4) 0.04627(14) Uani 1 1 d . .
S2 S 0.36707(3) 0.46796(3) 0.10308(2) 0.01635(7) Uani 1 1 d . .
O1 O 0.44000(7) 0.37771(10) 0.10917(6) 0.0174(2) Uani 1 1 d . .
O2 O 0.33113(8) 0.48269(11) 0.17319(7) 0.0237(2) Uani 1 1 d . .
O3 O 0.39392(9) 0.57788(10) 0.07040(8) 0.0263(3) Uani 1 1 d . .
N1 N 0.22351(8) 0.27024(12) 0.12891(7) 0.0149(2) Uani 1 1 d . .
N2 N 0.27547(8) 0.18927(11) 0.23459(7) 0.0159(2) Uani 1 1 d . .
N3 N 0.53304(8) 0.14435(11) 0.09010(7) 0.0139(2) Uani 1 1 d . .
C1 C 0.29865(10) 0.21754(13) 0.16676(8) 0.0142(2) Uani 1 1 d . .
C2 C 0.15426(10) 0.27425(15) 0.17307(9) 0.0194(3) Uani 1 1 d . .
H2A H 0.0955 0.3066 0.1591 0.023 Uiso 1 1 calc R U
C3 C 0.18727(10) 0.22301(15) 0.23947(9) 0.0198(3) Uani 1 1 d . .
H3 H 0.1562 0.2121 0.2814 0.024 Uiso 1 1 calc R U
C4 C 0.21623(10) 0.32181(13) 0.05551(9) 0.0153(2) Uani 1 1 d . .
C5 C 0.27647(10) 0.40868(12) 0.03668(8) 0.0146(2) Uani 1 1 d . .
C6 C 0.26455(10) 0.45613(13) -0.03584(9) 0.0159(2) Uani 1 1 d . .
H6 H 0.3064 0.5138 -0.0485 0.019 Uiso 1 1 calc R U
C7 C 0.19296(10) 0.42150(13) -0.09046(9) 0.0166(3) Uani 1 1 d . .
C8 C 0.13231(10) 0.33622(14) -0.06974(9) 0.0189(3) Uani 1 1 d . .
H8 H 0.0822 0.3121 -0.1053 0.023 Uiso 1 1 calc R U
C9 C 0.14422(10) 0.28642(14) 0.00181(9) 0.0185(3) Uani 1 1 d . .
H9 H 0.1030 0.2277 0.0143 0.022 Uiso 1 1 calc R U
C10 C 0.17946(11) 0.47205(14) -0.17066(9) 0.0198(3) Uani 1 1 d . .
C11 C 0.24008(15) 0.57984(18) -0.17873(11) 0.0329(4) Uani 1 1 d . .
H11A H 0.2253 0.6446 -0.1458 0.049 Uiso 1 1 calc R U
H11B H 0.2304 0.6074 -0.2311 0.049 Uiso 1 1 calc R U
H11C H 0.3034 0.5567 -0.1645 0.049 Uiso 1 1 calc R U
C12 C 0.20148(18) 0.37369(19) -0.22492(11) 0.0381(5) Uani 1 1 d . .
H12A H 0.1919 0.4047 -0.2765 0.057 Uiso 1 1 calc R U
H12B H 0.1619 0.3046 -0.2214 0.057 Uiso 1 1 calc R U
H12C H 0.2646 0.3491 -0.2114 0.057 Uiso 1 1 calc R U
C13 C 0.08122(14) 0.5127(2) -0.19217(12) 0.0361(5) Uani 1 1 d . .
H13A H 0.0659 0.5701 -0.1548 0.054 Uiso 1 1 calc R U
H13B H 0.0411 0.4431 -0.1937 0.054 Uiso 1 1 calc R U
H13C H 0.0738 0.5510 -0.2418 0.054 Uiso 1 1 calc R U
C14 C 0.33753(11) 0.14037(15) 0.29809(9) 0.0191(3) Uani 1 1 d . .
H14A H 0.3950 0.1182 0.2807 0.023 Uiso 1 1 calc R U
H14B H 0.3110 0.0667 0.3163 0.023 Uiso 1 1 calc R U
C15 C 0.35680(11) 0.22846(17) 0.36244(9) 0.0213(3) Uani 1 1 d . .
C16 C 0.35721(13) 0.35073(18) 0.35063(11) 0.0289(4) Uani 1 1 d . .
H16 H 0.3413 0.3819 0.3013 0.035 Uiso 1 1 calc R U
C17 C 0.38093(15) 0.4284(2) 0.41089(13) 0.0390(5) Uani 1 1 d . .
H17 H 0.3813 0.5124 0.4025 0.047 Uiso 1 1 calc R U
C18 C 0.40414(13) 0.3832(2) 0.48360(12) 0.0401(6) Uani 1 1 d . .
H18 H 0.4213 0.4362 0.5246 0.048 Uiso 1 1 calc R U
C19 C 0.40206(13) 0.2623(3) 0.49555(11) 0.0373(5) Uani 1 1 d . .
H19 H 0.4167 0.2316 0.5451 0.045 Uiso 1 1 calc R U
C20 C 0.37859(12) 0.1839(2) 0.43551(10) 0.0290(4) Uani 1 1 d . .
H20 H 0.3774 0.1001 0.4443 0.035 Uiso 1 1 calc R U
C21 C 0.39805(10) 0.01073(13) 0.13537(9) 0.0163(3) Uani 1 1 d . .
H21A H 0.3909 -0.0113 0.1875 0.020 Uiso 1 1 calc R U
H21B H 0.3433 -0.0151 0.1015 0.020 Uiso 1 1 calc R U
C22 C 0.48038(10) -0.05022(13) 0.11337(8) 0.0147(2) Uani 1 1 d . .
C23 C 0.49315(11) -0.17222(13) 0.11293(9) 0.0185(3) Uani 1 1 d . .
H23 H 0.4474 -0.2235 0.1261 0.022 Uiso 1 1 calc R U
C24 C 0.57316(12) -0.22293(15) 0.09324(10) 0.0217(3) Uani 1 1 d . .
H24 H 0.5802 -0.3075 0.0936 0.026 Uiso 1 1 calc R U
C25 C 0.64056(11) -0.15181(15) 0.07368(9) 0.0207(3) Uani 1 1 d . .
H25 H 0.6944 -0.1870 0.0616 0.025 Uiso 1 1 calc R U
C26 C 0.62976(10) -0.02553(14) 0.07148(8) 0.0165(3) Uani 1 1 d . .
C27 C 0.54914(9) 0.02305(13) 0.09149(8) 0.0138(2) Uani 1 1 d . .
C28 C 0.59239(10) 0.21736(14) 0.06593(9) 0.0178(3) Uani 1 1 d . .
H28 H 0.5796 0.3007 0.0628 0.021 Uiso 1 1 calc R U
C29 C 0.67396(11) 0.17554(15) 0.04470(10) 0.0205(3) Uani 1 1 d . .
H29 H 0.7152 0.2302 0.0277 0.025 Uiso 1 1 calc R U
C30 C 0.69321(10) 0.05573(15) 0.04876(9) 0.0200(3) Uani 1 1 d . .
H30 H 0.7489 0.0271 0.0364 0.024 Uiso 1 1 calc R U
C31 C 0.46396(14) 0.47675(19) 0.73296(12) 0.0328(4) Uani 1 1 d . .
H31A H 0.5290 0.4899 0.7312 0.039 Uiso 1 1 calc R U
H31B H 0.4526 0.4931 0.7849 0.039 Uiso 1 1 calc R U

loop_
_atom_site_aniso_label
_atom_site_aniso_U_11
_atom_site_aniso_U_22
_atom_site_aniso_U_33
_atom_site_aniso_U_23
_atom_site_aniso_U_13
_atom_site_aniso_U_12
Pd1 0.01224(5) 0.01163(5) 0.01286(5) -0.00020(3) 0.00226(3) 0.00023(3)
Cl1 0.0381(3) 0.0296(2) 0.0424(3) 0.0014(2) 0.0098(2) -0.00154(19)
Cl2 0.0538(3) 0.0336(3) 0.0501(3) 0.0039(2) 0.0036(3) 0.0137(2)
S2 0.01816(15) 0.01105(14) 0.01826(17) -0.00191(12) -0.00256(13) -0.00046(11)
O1 0.0155(4) 0.0135(4) 0.0222(5) 0.0005(4) -0.0004(4) -0.0001(4)
O2 0.0257(6) 0.0239(6) 0.0203(6) -0.0086(5) -0.0009(4) 0.0040(5)
O3 0.0299(6) 0.0126(5) 0.0327(7) 0.0029(5) -0.0072(5) -0.0059(4)
N1 0.0132(5) 0.0164(5) 0.0153(5) 0.0009(4) 0.0029(4) 0.0014(4)
N2 0.0147(5) 0.0177(5) 0.0158(6) 0.0014(4) 0.0038(4) 0.0009(4)
N3 0.0137(5) 0.0139(5) 0.0140(5) -0.0004(4) 0.0016(4) -0.0007(4)
C1 0.0160(6) 0.0125(5) 0.0139(6) 0.0000(5) 0.0018(5) -0.0007(4)
C2 0.0154(6) 0.0202(7) 0.0237(8) 0.0020(6) 0.0072(5) 0.0024(5)
C3 0.0175(6) 0.0223(7) 0.0213(7) 0.0013(6) 0.0083(5) 0.0023(5)
C4 0.0141(5) 0.0154(6) 0.0162(6) 0.0006(5) 0.0014(5) 0.0016(5)
C5 0.0159(6) 0.0114(5) 0.0157(6) -0.0014(5) 0.0000(5) 0.0004(4)
C6 0.0181(6) 0.0123(5) 0.0172(6) 0.0011(5) 0.0019(5) 0.0000(5)
C7 0.0169(6) 0.0156(6) 0.0168(6) 0.0008(5) 0.0011(5) 0.0018(5)
C8 0.0158(6) 0.0203(7) 0.0193(7) -0.0002(6) -0.0019(5) -0.0016(5)
C9 0.0151(6) 0.0192(6) 0.0208(7) 0.0014(5) 0.0012(5) -0.0026(5)
C10 0.0243(7) 0.0185(7) 0.0153(7) 0.0009(5) -0.0012(5) 0.0000(5)
C11 0.0413(11) 0.0310(9) 0.0238(9) 0.0104(7) -0.0036(8) -0.0124(8)
C12 0.0682(15) 0.0276(9) 0.0197(9) 0.0000(7) 0.0105(9) 0.0061(10)
C13 0.0310(9) 0.0454(12) 0.0286(10) 0.0129(9) -0.0068(8) 0.0049(9)
C14 0.0198(6) 0.0219(7) 0.0156(7) 0.0035(5) 0.0027(5) 0.0020(5)
C15 0.0164(6) 0.0317(8) 0.0164(7) -0.0007(6) 0.0048(5) -0.0010(6)
C16 0.0330(9) 0.0304(9) 0.0237(8) -0.0048(7) 0.0053(7) -0.0056(7)
C17 0.0381(11) 0.0409(12) 0.0381(12) -0.0169(10) 0.0057(9) -0.0069(9)
C18 0.0238(8) 0.0683(16) 0.0287(10) -0.0242(10) 0.0057(7) -0.0044(9)
C19 0.0223(8) 0.0712(16) 0.0182(8) -0.0045(9) 0.0029(6) 0.0008(9)
C20 0.0219(7) 0.0479(12) 0.0175(8) 0.0025(7) 0.0038(6) 0.0011(7)
C21 0.0179(6) 0.0142(6) 0.0175(7) -0.0016(5) 0.0052(5) -0.0011(5)
C22 0.0168(6) 0.0141(6) 0.0130(6) -0.0006(5) 0.0017(5) -0.0003(5)
C23 0.0223(7) 0.0140(6) 0.0191(7) 0.0003(5) 0.0031(5) 0.0005(5)
C24 0.0261(8) 0.0157(6) 0.0232(8) -0.0015(6) 0.0031(6) 0.0052(6)
C25 0.0206(7) 0.0206(7) 0.0208(7) -0.0032(6) 0.0023(6) 0.0063(5)
C26 0.0160(6) 0.0193(6) 0.0141(6) -0.0013(5) 0.0017(5) 0.0023(5)
C27 0.0147(5) 0.0141(6) 0.0126(6) -0.0014(5) 0.0014(4) 0.0007(4)
C28 0.0177(6) 0.0168(6) 0.0193(7) -0.0004(5) 0.0043(5) -0.0027(5)
C29 0.0159(6) 0.0233(7) 0.0231(8) -0.0004(6) 0.0059(5) -0.0026(5)
C30 0.0152(6) 0.0262(7) 0.0189(7) -0.0025(6) 0.0034(5) 0.0018(5)
C31 0.0323(9) 0.0330(10) 0.0300(10) -0.0068(8) -0.0053(8) -0.0001(8)

loop_
_atom_type_symbol
_atom_type_description
_atom_type_scat_dispersion_real
_atom_type_scat_dispersion_imag
_atom_type_scat_source
C C 0.0033 0.0016 'International Tables Vol C Tables 4.2.6.8 and 6.1.1.4'
H H 0.0000 0.0000 'International Tables Vol C Tables 4.2.6.8 and 6.1.1.4'
N N 0.0061 0.0033 'International Tables Vol C Tables 4.2.6.8 and 6.1.1.4'
O O 0.0106 0.0060 'International Tables Vol C Tables 4.2.6.8 and 6.1.1.4'
S S 0.1246 0.1234 'International Tables Vol C Tables 4.2.6.8 and 6.1.1.4'
Cl Cl 0.1484 0.1585 'International Tables Vol C Tables 4.2.6.8 and 6.1.1.4'
Pd Pd -0.9988 1.0072 'International Tables Vol C Tables 4.2.6.8 and 6.1.1.4'

loop_
_geom_angle_atom_site_label_1
_geom_angle_atom_site_label_2
_geom_angle_atom_site_label_3
_geom_angle
C1 Pd1 C21 90.71(6)
C1 Pd1 N3 174.67(5)
C21 Pd1 N3 84.07(5)
C1 Pd1 O1 95.02(5)
C21 Pd1 O1 173.52(5)
N3 Pd1 O1 90.24(5)
O3 S2 O2 114.75(8)
O3 S2 O1 111.25(7)
O2 S2 O1 112.20(7)
O3 S2 C5 105.76(7)
O2 S2 C5 106.15(7)
O1 S2 C5 105.99(6)
S2 O1 Pd1 121.59(6)
C1 N1 C2 111.01(13)
C1 N1 C4 125.51(12)
C2 N1 C4 123.37(12)
C1 N2 C3 111.50(13)
C1 N2 C14 124.78(13)
C3 N2 C14 123.45(13)
C28 N3 C27 119.16(13)
C28 N3 Pd1 127.65(11)
C27 N3 Pd1 113.19(9)
N2 C1 N1 104.37(12)
N2 C1 Pd1 129.45(11)
N1 C1 Pd1 126.18(11)
C3 C2 N1 106.45(13)
C3 C2 H2A 126.8
N1 C2 H2A 126.8
C2 C3 N2 106.66(14)
C2 C3 H3 126.7
N2 C3 H3 126.7
C9 C4 C5 119.29(14)
C9 C4 N1 118.10(13)
C5 C4 N1 122.58(13)
C6 C5 C4 119.42(13)
C6 C5 S2 117.47(11)
C4 C5 S2 123.05(11)
C5 C6 C7 122.07(14)
C5 C6 H6 119.0
C7 C6 H6 119.0
C6 C7 C8 117.44(14)
C6 C7 C10 122.66(14)
C8 C7 C10 119.89(14)
C9 C8 C7 121.18(14)
C9 C8 H8 119.4
C7 C8 H8 119.4
C8 C9 C4 120.56(14)
C8 C9 H9 119.7
C4 C9 H9 119.7
C11 C10 C7 112.43(13)
C11 C10 C13 107.73(16)
C7 C10 C13 109.53(14)
C11 C10 C12 108.45(16)
C7 C10 C12 108.84(14)
C13 C10 C12 109.83(17)
C10 C11 H11A 109.5
C10 C11 H11B 109.5
H11A C11 H11B 109.5
C10 C11 H11C 109.5
H11A C11 H11C 109.5
H11B C11 H11C 109.5
C10 C12 H12A 109.5
C10 C12 H12B 109.5
H12A C12 H12B 109.5
C10 C12 H12C 109.5
H12A C12 H12C 109.5
H12B C12 H12C 109.5
C10 C13 H13A 109.5
C10 C13 H13B 109.5
H13A C13 H13B 109.5
C10 C13 H13C 109.5
H13A C13 H13C 109.5
H13B C13 H13C 109.5
N2 C14 C15 112.35(13)
N2 C14 H14A 109.1
C15 C14 H14A 109.1
N2 C14 H14B 109.1
C15 C14 H14B 109.1
H14A C14 H14B 107.9
C16 C15 C20 119.36(17)
C16 C15 C14 121.96(15)
C20 C15 C14 118.62(17)
C15 C16 C17 120.16(19)
C15 C16 H16 119.9
C17 C16 H16 119.9
C16 C17 C18 120.2(2)
C16 C17 H17 119.9
C18 C17 H17 119.9
C19 C18 C17 119.70(19)
C19 C18 H18 120.1
C17 C18 H18 120.1
C18 C19 C20 120.5(2)
C18 C19 H19 119.8
C20 C19 H19 119.8
C19 C20 C15 120.1(2)
C19 C20 H20 119.9
C15 C20 H20 119.9
C22 C21 Pd1 108.53(10)
C22 C21 H21A 110.0
Pd1 C21 H21A 110.0
C22 C21 H21B 110.0
Pd1 C21 H21B 110.0
H21A C21 H21B 108.4
C23 C22 C27 117.59(14)
C23 C22 C21 124.53(13)
C27 C22 C21 117.88(13)
C22 C23 C24 121.37(15)
C22 C23 H23 119.3
C24 C23 H23 119.3
C25 C24 C23 120.99(15)
C25 C24 H24 119.5
C23 C24 H24 119.5
C24 C25 C26 119.84(15)
C24 C25 H25 120.1
C26 C25 H25 120.1
C30 C26 C27 117.44(14)
C30 C26 C25 124.45(14)
C27 C26 C25 118.09(14)
N3 C27 C22 116.19(13)
N3 C27 C26 121.72(13)
C22 C27 C26 122.09(13)
N3 C28 C29 122.28(15)
N3 C28 H28 118.9
C29 C28 H28 118.9
C30 C29 C28 119.53(15)
C30 C29 H29 120.2
C28 C29 H29 120.2
C29 C30 C26 119.76(14)
C29 C30 H30 120.1
C26 C30 H30 120.1
Cl1 C31 Cl2 111.03(11)
Cl1 C31 H31A 109.4
Cl2 C31 H31A 109.4
Cl1 C31 H31B 109.4
Cl2 C31 H31B 109.4
H31A C31 H31B 108.0

loop_
_geom_bond_atom_site_label_1
_geom_bond_atom_site_label_2
_geom_bond_distance
Pd1 C1 1.9843(14)
Pd1 C21 2.0192(15)
Pd1 N3 2.0600(12)
Pd1 O1 2.1698(11)
Cl1 C31 1.757(2)
Cl2 C31 1.764(2)
S2 O3 1.4432(13)
S2 O2 1.4512(13)
S2 O1 1.4783(11)
S2 C5 1.7960(15)
N1 C1 1.3601(19)
N1 C2 1.3968(19)
N1 C4 1.429(2)
N2 C1 1.3536(19)
N2 C3 1.3888(19)
N2 C14 1.467(2)
N3 C28 1.3258(19)
N3 C27 1.3752(19)
C2 C3 1.350(2)
C2 H2A 0.9500
C3 H3 0.9500
C4 C9 1.394(2)
C4 C5 1.400(2)
C5 C6 1.394(2)
C6 C7 1.397(2)
C6 H6 0.9500
C7 C8 1.404(2)
C7 C10 1.534(2)
C8 C9 1.388(2)
C8 H8 0.9500
C9 H9 0.9500
C10 C11 1.527(2)
C10 C13 1.534(3)
C10 C12 1.537(3)
C11 H11A 0.9800
C11 H11B 0.9800
C11 H11C 0.9800
C12 H12A 0.9800
C12 H12B 0.9800
C12 H12C 0.9800
C13 H13A 0.9800
C13 H13B 0.9800
C13 H13C 0.9800
C14 C15 1.513(2)
C14 H14A 0.9900
C14 H14B 0.9900
C15 C16 1.382(3)
C15 C20 1.397(3)
C16 C17 1.393(3)
C16 H16 0.9500
C17 C18 1.396(3)
C17 H17 0.9500
C18 C19 1.368(4)
C18 H18 0.9500
C19 C20 1.394(3)
C19 H19 0.9500
C20 H20 0.9500
C21 C22 1.511(2)
C21 H21A 0.9900
C21 H21B 0.9900
C22 C23 1.376(2)
C22 C27 1.416(2)
C23 C24 1.417(2)
C23 H23 0.9500
C24 C25 1.371(2)
C24 H24 0.9500
C25 C26 1.419(2)
C25 H25 0.9500
C26 C30 1.417(2)
C26 C27 1.418(2)
C28 C29 1.412(2)
C28 H28 0.9500
C29 C30 1.368(2)
C29 H29 0.9500
C30 H30 0.9500
C31 H31A 0.9900
C31 H31B 0.9900

loop_
_geom_hbond_atom_site_label_D
_geom_hbond_atom_site_label_H
_geom_hbond_atom_site_label_A
_geom_hbond_distance_DH
_geom_hbond_distance_HA
_geom_hbond_distance_DA
_geom_hbond_angle_DHA
_geom_hbond_site_symmetry_A
C14 H14B O2 0.99 2.36 3.183(2) 140.1 2_545
C28 H28 O1 0.95 2.51 3.0892(19) 119.0 .
C31 H31A O2 0.99 2.52 3.308(2) 135.8 3_666

loop_
_geom_torsion_atom_site_label_1
_geom_torsion_atom_site_label_2
_geom_torsion_atom_site_label_3
_geom_torsion_atom_site_label_4
_geom_torsion
O3 S2 O1 Pd1 -163.79(7)
O2 S2 O1 Pd1 66.14(9)
C5 S2 O1 Pd1 -49.30(9)
C3 N2 C1 N1 0.23(17)
C14 N2 C1 N1 -173.98(14)
C3 N2 C1 Pd1 -179.25(11)
C14 N2 C1 Pd1 6.5(2)
C2 N1 C1 N2 -0.13(17)
C4 N1 C1 N2 176.36(13)
C2 N1 C1 Pd1 179.37(11)
C4 N1 C1 Pd1 -4.1(2)
C1 N1 C2 C3 -0.01(18)
C4 N1 C2 C3 -176.59(14)
N1 C2 C3 N2 0.15(18)
C1 N2 C3 C2 -0.24(19)
C14 N2 C3 C2 174.06(15)
C1 N1 C4 C9 128.66(16)
C2 N1 C4 C9 -55.3(2)
C1 N1 C4 C5 -53.6(2)
C2 N1 C4 C5 122.52(16)
C9 C4 C5 C6 -1.4(2)
N1 C4 C5 C6 -179.20(13)
C9 C4 C5 S2 175.81(12)
N1 C4 C5 S2 -1.9(2)
O3 S2 C5 C6 15.17(14)
O2 S2 C5 C6 137.48(12)
O1 S2 C5 C6 -103.04(12)
O3 S2 C5 C4 -162.14(13)
O2 S2 C5 C4 -39.83(14)
O1 S2 C5 C4 79.65(13)
C4 C5 C6 C7 1.3(2)
S2 C5 C6 C7 -176.12(12)
C5 C6 C7 C8 0.1(2)
C5 C6 C7 C10 -179.43(14)
C6 C7 C8 C9 -1.3(2)
C10 C7 C8 C9 178.20(15)
C7 C8 C9 C4 1.2(2)
C5 C4 C9 C8 0.2(2)
N1 C4 C9 C8 178.09(14)
C6 C7 C10 C11 -11.5(2)
C8 C7 C10 C11 168.99(16)
C6 C7 C10 C13 -131.23(17)
C8 C7 C10 C13 49.3(2)
C6 C7 C10 C12 108.68(18)
C8 C7 C10 C12 -70.8(2)
C1 N2 C14 C15 111.21(16)
C3 N2 C14 C15 -62.33(19)
N2 C14 C15 C16 -31.1(2)
N2 C14 C15 C20 151.72(15)
C20 C15 C16 C17 1.3(3)
C14 C15 C16 C17 -175.87(17)
C15 C16 C17 C18 -0.2(3)
C16 C17 C18 C19 -1.0(3)
C17 C18 C19 C20 1.2(3)
C18 C19 C20 C15 -0.1(3)
C16 C15 C20 C19 -1.2(3)
C14 C15 C20 C19 176.11(16)
Pd1 C21 C22 C23 179.23(13)
Pd1 C21 C22 C27 -0.93(16)
C27 C22 C23 C24 1.6(2)
C21 C22 C23 C24 -178.53(15)
C22 C23 C24 C25 -0.2(3)
C23 C24 C25 C26 -1.3(3)
C24 C25 C26 C30 -176.99(16)
C24 C25 C26 C27 1.3(2)
C28 N3 C27 C22 -176.12(14)
Pd1 N3 C27 C22 3.82(16)
C28 N3 C27 C26 3.3(2)
Pd1 N3 C27 C26 -176.71(11)
C23 C22 C27 N3 177.90(14)
C21 C22 C27 N3 -2.0(2)
C23 C22 C27 C26 -1.6(2)
C21 C22 C27 C26 178.58(13)
C30 C26 C27 N3 -0.9(2)
C25 C26 C27 N3 -179.33(14)
C30 C26 C27 C22 178.55(14)
C25 C26 C27 C22 0.1(2)
C27 N3 C28 C29 -3.0(2)
Pd1 N3 C28 C29 177.08(12)
N3 C28 C29 C30 0.2(3)
C28 C29 C30 C26 2.3(2)
C27 C26 C30 C29 -2.0(2)
C25 C26 C30 C29 176.38(16)
